data_9011994
loop_
_publ_author_name
'Schiferl, D.'
'Barrett, C. S.'

_publ_section_title
;
 The crystal structure of arsenic at 4.2, 78 and 299 K
 Sample: T = 4.2 K
;
_journal_coden_ASTM JACGAR
_journal_name_full 'Journal of Applied Crystallography'
_journal_page_first 30
_journal_page_last 36
_journal_paper_doi 10.1107/S0021889869006443
_journal_volume 2
_journal_year 1969
_chemical_formula_sum Bi
_chemical_name_common Bismuth
_chemical_name_mineral Bismuth
_chemical_name_systematic Bismuth
_space_group_IT_number 166
_space_group_name_Hall '-R 3 2"'
_space_group_name_H-M_alt 'R -3 m :H'
_cell_angle_alpha 90
_cell_angle_beta 90
_cell_angle_gamma 120
_cell_formula_units_Z 6
_cell_length_a 4.5330
_cell_length_b 4.5330
_cell_length_c 11.797
_cell_volume 209.930
_diffrn_ambient_temperature 4.2
_exptl_crystal_density_diffrn 4.959
_cod_duplicate_entry 9009656
_cod_original_sg_symbol_H-M 'R 3 m'
_cod_database_code 9011994

loop_
_space_group_symop_id
_space_group_symop_operation_xyz
1 x,y,z
2 2/3+x,1/3+y,1/3+z
3 1/3+x,2/3+y,2/3+z
4 x,x-y,z
5 2/3+x,1/3+x-y,1/3+z
6 1/3+x,2/3+x-y,2/3+z
7 y,x,-z
8 2/3+y,1/3+x,1/3-z
9 1/3+y,2/3+x,2/3-z
10 -x+y,y,z
11 2/3-x+y,1/3+y,1/3+z
12 1/3-x+y,2/3+y,2/3+z
13 -x,-x+y,-z
14 2/3-x,1/3-x+y,1/3-z
15 1/3-x,2/3-x+y,2/3-z
16 -y,-x,z
17 2/3-y,1/3-x,1/3+z
18 1/3-y,2/3-x,2/3+z
19 x-y,-y,-z
20 2/3+x-y,1/3-y,1/3-z
21 1/3+x-y,2/3-y,2/3-z
22 y,-x+y,-z
23 2/3+y,1/3-x+y,1/3-z
24 1/3+y,2/3-x+y,2/3-z
25 -x+y,-x,z
26 2/3-x+y,1/3-x,1/3+z
27 1/3-x+y,2/3-x,2/3+z
28 -x,-y,-z
29 2/3-x,1/3-y,1/3-z
30 1/3-x,2/3-y,2/3-z
31 -y,x-y,z
32 2/3-y,1/3+x-y,1/3+z
33 1/3-y,2/3+x-y,2/3+z
34 x-y,x,-z
35 2/3+x-y,1/3+x,1/3-z
36 1/3+x-y,2/3+x,2/3-z

loop_
_atom_site_label
_atom_site_fract_x
_atom_site_fract_y
_atom_site_fract_z
Bi 0.00000 0.00000 0.23407

loop_
_cod_changelog_entry_id
_cod_changelog_entry_author
_cod_changelog_entry_date
_cod_changelog_entry_text
1 'Vaitkus, Antanas' 2024-11-26T15:03:56+02:00
;
 Changed the space group from 'R 3 -2"' to '-R 3 2"' and updated the Z value
 accordingly. The incorrect space group value was first incorrectly recorded
 in the AMCSD and then propagated to the COD. The value is now fixed in the
 AMCSD as well.
;
2 'Vaitkus, Antanas' 2024-11-26T15:34:00+02:00
;
 Marked entry as being related to AMCSD entry 0012839.
 Added the '_chemical_name_systematic' data item.
;

loop_
_cod_related_entry_id
_cod_related_entry_database
_cod_related_entry_code
1 AMCSD 0012839
